data_7700852
loop_
_publ_author_name
'Deng, Danfeng'
'Hu, Bowen'
'Yang, Min'
'Chen, Dafa'

_publ_section_title
;
 Unusual C-O bond cleavage of aromatic ethers in ruthenium complexes
 bearing a 2-alkoxypyridyl fragment.
;
_journal_issue 36
_journal_name_full 'Dalton transactions (Cambridge, England : 2003)'
_journal_page_first 13614
_journal_page_last 13621
_journal_paper_doi 10.1039/c9dt03020d
_journal_volume 48
_journal_year 2019
_chemical_formula_moiety 'C49 H39 N2 O3 P2 Ru, Cl, 3(C H2 Cl2)'
_chemical_formula_sum 'C52 H45 Cl7 N2 O3 P2 Ru'
_chemical_formula_weight 1157.06
_space_group_crystal_system triclinic
_space_group_IT_number 2
_space_group_name_Hall '-P 1'
_space_group_name_H-M_alt 'P -1'
_symmetry_space_group_name_Hall '-P 1'
_symmetry_space_group_name_H-M 'P -1'
_atom_sites_solution_hydrogens geom
_audit_creation_date 2019-01-22
_audit_creation_method
;
Olex2 1.2
(compiled 2018.05.29 svn.r3508 for OlexSys, GUI svn.r5506)
;
_audit_update_record
;
2019-01-23 deposited with the CCDC.    2019-08-16 downloaded from the CCDC.
;
_cell_angle_alpha 83.417(3)
_cell_angle_beta 87.037(3)
_cell_angle_gamma 74.939(3)
_cell_formula_units_Z 2
_cell_length_a 11.8566(5)
_cell_length_b 14.8810(5)
_cell_length_c 15.3961(5)
_cell_measurement_reflns_used 7673
_cell_measurement_temperature 173.00(10)
_cell_measurement_theta_max 27.2360
_cell_measurement_theta_min 3.4640
_cell_volume 2605.17(17)
_computing_cell_refinement 'CrysAlisPro 1.171.38.41 (Rigaku OD, 2015)'
_computing_data_collection 'CrysAlisPro 1.171.38.41 (Rigaku OD, 2015)'
_computing_data_reduction 'CrysAlisPro 1.171.38.41 (Rigaku OD, 2015)'
_computing_molecular_graphics 'Olex2 (Dolomanov et al., 2009)'
_computing_publication_material 'Olex2 (Dolomanov et al., 2009)'
_computing_structure_refinement 'ShelXL (Sheldrick, 2015)'
_diffrn_ambient_environment N~2~
_diffrn_ambient_temperature 173.00(10)
_diffrn_detector 'CCD plate'
_diffrn_detector_area_resol_mean 15.9737
_diffrn_detector_type Eos
_diffrn_measured_fraction_theta_full 0.998
_diffrn_measured_fraction_theta_max 0.852
_diffrn_measurement_details
;
List of Runs (angles in degrees, time in seconds):

  # Type    Start    End  Width  t~exp~   \w     \q     \k     \f   Frames
#--------------------------------------------------------------------------
  1  \w    -50.00  40.00   1.00   15.00    --   18.81 -57.00   0.00   90
  2  \w     -2.00  69.00   1.00   15.00    --   18.81-113.00-140.00   71
  3  \w     41.00  88.00   1.00   15.00    --   18.81  57.00 150.00   47
  4  \w     -4.00  76.00   1.00   15.00    --   18.81  77.00  90.00   80
  5  \w    -92.00 -66.00   1.00   15.00    --  -19.74 -37.00  90.00   26
  6  \w    -57.00 -30.00   1.00   15.00    --  -19.74 -57.00 -30.00   27
  7  \w    -84.00  10.00   1.00   15.00    --  -19.74 -77.00 -90.00   94
  8  \w    -15.00  32.00   1.00   15.00    --  -19.74  19.00  90.00   47
;
_diffrn_measurement_device 'four-circle diffractometer'
_diffrn_measurement_device_type 'SuperNova, Dual, Cu at zero, Eos'
_diffrn_measurement_method '\w scans'
_diffrn_orient_matrix_type 'CrysAlisPro convention (1999,Acta A55,543-557)'
_diffrn_orient_matrix_UB_11 -0.0388915000
_diffrn_orient_matrix_UB_12 -0.0293769000
_diffrn_orient_matrix_UB_13 0.0042437000
_diffrn_orient_matrix_UB_21 0.0109952000
_diffrn_orient_matrix_UB_22 -0.0098452000
_diffrn_orient_matrix_UB_23 0.0454029000
_diffrn_orient_matrix_UB_31 -0.0469733000
_diffrn_orient_matrix_UB_32 0.0387770000
_diffrn_orient_matrix_UB_33 0.0085105000
_diffrn_radiation_monochromator mirror
_diffrn_radiation_probe x-ray
_diffrn_radiation_type MoK\a
_diffrn_radiation_wavelength 0.71073
_diffrn_reflns_av_R_equivalents 0.0401
_diffrn_reflns_av_unetI/netI 0.0672
_diffrn_reflns_Laue_measured_fraction_full 0.998
_diffrn_reflns_Laue_measured_fraction_max 0.852
_diffrn_reflns_limit_h_max 16
_diffrn_reflns_limit_h_min -15
_diffrn_reflns_limit_k_max 18
_diffrn_reflns_limit_k_min -19
_diffrn_reflns_limit_l_max 20
_diffrn_reflns_limit_l_min -20
_diffrn_reflns_number 24051
_diffrn_reflns_point_group_measured_fraction_full 0.998
_diffrn_reflns_point_group_measured_fraction_max 0.852
_diffrn_reflns_theta_full 25.242
_diffrn_reflns_theta_max 29.154
_diffrn_reflns_theta_min 3.017
_diffrn_source 'micro-focus sealed X-ray tube'
_diffrn_source_type 'SuperNova (Mo) X-ray Source'
_exptl_absorpt_coefficient_mu 0.765
_exptl_absorpt_correction_T_max 1.00000
_exptl_absorpt_correction_T_min 0.81300
_exptl_absorpt_correction_type multi-scan
_exptl_absorpt_process_details
;
CrysAlisPro 1.171.38.41 (Rigaku Oxford Diffraction, 2015)
Empirical absorption correction using spherical harmonics,
 implemented in SCALE3 ABSPACK scaling algorithm.
;
_exptl_crystal_colour yellow
_exptl_crystal_colour_primary yellow
_exptl_crystal_density_diffrn 1.475
_exptl_crystal_description block
_exptl_crystal_F_000 1176
_exptl_crystal_size_max 0.8
_exptl_crystal_size_mid 0.6
_exptl_crystal_size_min 0.4
_refine_diff_density_max 1.903
_refine_diff_density_min -1.540
_refine_diff_density_rms 0.142
_refine_ls_extinction_method none
_refine_ls_goodness_of_fit_ref 1.056
_refine_ls_hydrogen_treatment constr
_refine_ls_matrix_type full
_refine_ls_number_parameters 575
_refine_ls_number_reflns 11974
_refine_ls_number_restraints 0
_refine_ls_restrained_S_all 1.056
_refine_ls_R_factor_all 0.0975
_refine_ls_R_factor_gt 0.0746
_refine_ls_shift/su_max 0.001
_refine_ls_shift/su_mean 0.000
_refine_ls_structure_factor_coef Fsqd
_refine_ls_weighting_details 'w=1/[\s^2^(Fo^2^)+(0.1149P)^2^+7.3346P] where P=(Fo^2^+2Fc^2^)/3'
_refine_ls_weighting_scheme calc
_refine_ls_wR_factor_gt 0.2049
_refine_ls_wR_factor_ref 0.2270
_reflns_Friedel_coverage 0.000
_reflns_number_gt 9201
_reflns_number_total 11974
_reflns_threshold_expression 'I > 2\s(I)'
_cod_data_source_file c9dt03020d2.cif
_cod_data_source_block 20170619c-ddf2022
_cod_depositor_comments 'Adding full bibliography for 7700852--7700855.cif.'
_cod_original_cell_volume 2605.17(16)
_cod_database_code 7700852
_shelx_shelxl_version_number 2014/7
_shelx_space_group_comment
;
The symmetry employed for this shelxl refinement is uniquely defined
by the following loop, which should always be used as a source of
symmetry information in preference to the above space-group names.
They are only intended as comments.
;
_reflns_odcompleteness_completeness 99.82
_reflns_odcompleteness_iscentric 1
_reflns_odcompleteness_theta 26.32
_olex2_refinement_description
;
1. Fixed Uiso
 At 1.2 times of:
  All C(H) groups, All C(H,H) groups
 At 1.5 times of:
  All C(H,H,H) groups
2.a Ternary CH refined with riding coordinates:
 C11(H11)
2.b Secondary CH2 refined with riding coordinates:
 C52(H52A,H52B), C51(H51A,H51B), C50(H50A,H50B)
2.c Aromatic/amide H refined with riding coordinates:
 C44(H44), C13(H13), C32(H32), C38(H38), C9(H9), C36(H36), C29(H29), C35(H35),
 C7(H7), C19(H19), C45(H45), C40(H40), C47(H47), C8(H8), C42(H42), C3(H3),
 C39(H39), C48(H48), C41(H41), C4(H4), C46(H46), C25(H25), C2(H2), C23(H23),
 C16(H16), C26(H26), C33(H33), C34(H34), C28(H28), C14(H14), C20(H20), C15(H15),
  C27(H27), C21(H21), C22(H22)
2.d Idealised Me refined as rotating group:
 C30(H30A,H30B,H30C)
;
_olex2_submission_special_instructions 'No special instructions were received'
_oxdiff_exptl_absorpt_empirical_details
;
Empirical correction (ABSPACK) includes:
- Absorption correction using spherical harmonics
- Frame scaling
;
_oxdiff_exptl_absorpt_empirical_full_max 1.281
_oxdiff_exptl_absorpt_empirical_full_min 0.798

loop_
_space_group_symop_operation_xyz
'x, y, z'
'-x, -y, -z'

loop_
_atom_site_label
_atom_site_type_symbol
_atom_site_fract_x
_atom_site_fract_y
_atom_site_fract_z
_atom_site_U_iso_or_equiv
_atom_site_adp_type
_atom_site_occupancy
_atom_site_site_symmetry_order
_atom_site_calc_flag
_atom_site_refinement_flags_posn
Ru1 Ru 0.57952(3) 0.63092(3) 0.73684(2) 0.02584(13) Uani 1 1 d .
P1 P 0.77602(11) 0.63324(9) 0.73268(8) 0.0277(3) Uani 1 1 d .
P2 P 0.38488(11) 0.61501(8) 0.76553(8) 0.0270(3) Uani 1 1 d .
O2 O 0.6113(3) 0.5660(2) 0.8636(2) 0.0334(8) Uani 1 1 d .
O1 O 0.5781(4) 0.6560(3) 0.5267(2) 0.0383(8) Uani 1 1 d .
N2 N 0.5470(4) 0.7450(3) 0.8049(3) 0.0278(8) Uani 1 1 d .
N1 N 0.5266(4) 0.7442(3) 0.6379(3) 0.0283(8) Uani 1 1 d .
C17 C 0.8345(5) 0.6281(4) 0.8416(3) 0.0328(11) Uani 1 1 d .
C31 C 0.3207(4) 0.6641(4) 0.8662(3) 0.0312(10) Uani 1 1 d .
C6 C 0.4981(5) 0.8315(3) 0.7640(3) 0.0313(10) Uani 1 1 d .
C5 C 0.4854(4) 0.8306(3) 0.6692(3) 0.0308(10) Uani 1 1 d .
C24 C 0.7986(4) 0.7414(4) 0.6755(4) 0.0352(11) Uani 1 1 d .
C43 C 0.2807(4) 0.6642(3) 0.6784(3) 0.0303(10) Uani 1 1 d .
C49 C 0.6081(4) 0.5278(4) 0.6724(4) 0.0350(11) Uani 1 1 d .
C10 C 0.5709(4) 0.7305(4) 0.8896(3) 0.0318(10) Uani 1 1 d .
C37 C 0.3788(5) 0.4932(3) 0.7842(3) 0.0306(10) Uani 1 1 d .
C44 C 0.3159(5) 0.6384(4) 0.5955(4) 0.0381(12) Uani 1 1 d .
H44 H 0.3890 0.5979 0.5874 0.046 Uiso 1 1 calc R
C11 C 0.6366(5) 0.6285(4) 0.9177(3) 0.0334(11) Uani 1 1 d .
H11 H 0.6112 0.6118 0.9776 0.040 Uiso 1 1 calc R
C12 C 0.7658(5) 0.6253(4) 0.9186(3) 0.0332(11) Uani 1 1 d .
C13 C 0.8206(5) 0.6189(4) 0.9982(4) 0.0442(13) Uani 1 1 d .
H13 H 0.7773 0.6152 1.0500 0.053 Uiso 1 1 calc R
C32 C 0.2777(5) 0.7597(4) 0.8685(4) 0.0381(12) Uani 1 1 d .
H32 H 0.2765 0.7995 0.8172 0.046 Uiso 1 1 calc R
C18 C 0.8818(4) 0.5348(4) 0.6894(3) 0.0344(11) Uani 1 1 d .
C38 C 0.2831(5) 0.4642(4) 0.7610(3) 0.0338(11) Uani 1 1 d .
H38 H 0.2183 0.5077 0.7366 0.041 Uiso 1 1 calc R
C9 C 0.5445(5) 0.8053(4) 0.9401(4) 0.0408(13) Uani 1 1 d .
H9 H 0.5617 0.7966 0.9992 0.049 Uiso 1 1 calc R
C36 C 0.3246(5) 0.6068(4) 0.9446(4) 0.0373(12) Uani 1 1 d .
H36 H 0.3555 0.5426 0.9448 0.045 Uiso 1 1 calc R
C29 C 0.8062(5) 0.8144(4) 0.7211(4) 0.0439(13) Uani 1 1 d .
H29 H 0.8089 0.8061 0.7818 0.053 Uiso 1 1 calc R
C35 C 0.2835(5) 0.6434(5) 1.0220(4) 0.0456(14) Uani 1 1 d .
H35 H 0.2852 0.6038 1.0735 0.055 Uiso 1 1 calc R
C7 C 0.4681(5) 0.9083(4) 0.8113(4) 0.0403(12) Uani 1 1 d .
H7 H 0.4333 0.9677 0.7846 0.048 Uiso 1 1 calc R
C19 C 0.9715(5) 0.5442(5) 0.6301(4) 0.0431(13) Uani 1 1 d .
H19 H 0.9786 0.6035 0.6082 0.052 Uiso 1 1 calc R
C45 C 0.2437(5) 0.6719(5) 0.5241(4) 0.0454(14) Uani 1 1 d .
H45 H 0.2686 0.6540 0.4690 0.054 Uiso 1 1 calc R
C1 C 0.5297(4) 0.7410(4) 0.5514(3) 0.0320(10) Uani 1 1 d .
C40 C 0.3790(6) 0.3044(4) 0.8125(4) 0.0436(14) Uani 1 1 d .
H40 H 0.3798 0.2414 0.8209 0.052 Uiso 1 1 calc R
C47 C 0.0995(5) 0.7577(4) 0.6170(4) 0.0456(14) Uani 1 1 d .
H47 H 0.0266 0.7987 0.6245 0.055 Uiso 1 1 calc R
C8 C 0.4915(6) 0.8935(4) 0.8995(4) 0.0468(14) Uani 1 1 d .
H8 H 0.4713 0.9440 0.9327 0.056 Uiso 1 1 calc R
C42 C 0.4738(5) 0.4269(4) 0.8241(4) 0.0392(12) Uani 1 1 d .
H42 H 0.5376 0.4455 0.8411 0.047 Uiso 1 1 calc R
C3 C 0.4404(6) 0.9049(4) 0.5252(4) 0.0446(14) Uani 1 1 d .
H3 H 0.4089 0.9581 0.4876 0.054 Uiso 1 1 calc R
C39 C 0.2851(6) 0.3684(4) 0.7746(3) 0.0406(13) Uani 1 1 d .
H39 H 0.2221 0.3485 0.7577 0.049 Uiso 1 1 calc R
C48 C 0.1701(5) 0.7238(4) 0.6893(4) 0.0371(12) Uani 1 1 d .
H48 H 0.1436 0.7408 0.7445 0.044 Uiso 1 1 calc R
C41 C 0.4718(5) 0.3331(4) 0.8382(4) 0.0424(13) Uani 1 1 d .
H41 H 0.5342 0.2895 0.8653 0.051 Uiso 1 1 calc R
C4 C 0.4402(5) 0.9108(4) 0.6148(4) 0.0381(12) Uani 1 1 d .
H4 H 0.4101 0.9678 0.6375 0.046 Uiso 1 1 calc R
C46 C 0.1346(5) 0.7322(5) 0.5356(4) 0.0464(14) Uani 1 1 d .
H46 H 0.0857 0.7550 0.4883 0.056 Uiso 1 1 calc R
C25 C 0.7895(5) 0.7562(5) 0.5848(4) 0.0441(14) Uani 1 1 d .
H25 H 0.7829 0.7081 0.5534 0.053 Uiso 1 1 calc R
C30 C 0.5907(6) 0.6448(5) 0.4340(4) 0.0495(15) Uani 1 1 d .
H30A H 0.5150 0.6536 0.4100 0.074 Uiso 1 1 calc GR
H30B H 0.6375 0.5830 0.4259 0.074 Uiso 1 1 calc GR
H30C H 0.6280 0.6903 0.4048 0.074 Uiso 1 1 calc GR
O3 O 0.6238(4) 0.4655(3) 0.6318(3) 0.0498(11) Uani 1 1 d .
C2 C 0.4868(5) 0.8214(4) 0.4922(4) 0.0424(13) Uani 1 1 d .
H2 H 0.4900 0.8175 0.4322 0.051 Uiso 1 1 calc R
C23 C 0.8742(6) 0.4455(4) 0.7222(5) 0.0498(15) Uani 1 1 d .
H23 H 0.8143 0.4382 0.7617 0.060 Uiso 1 1 calc R
C16 C 0.9515(5) 0.6271(4) 0.8471(4) 0.0429(13) Uani 1 1 d .
H16 H 0.9968 0.6288 0.7961 0.051 Uiso 1 1 calc R
C26 C 0.7903(6) 0.8446(5) 0.5410(5) 0.0583(19) Uani 1 1 d .
H26 H 0.7833 0.8550 0.4806 0.070 Uiso 1 1 calc R
C33 C 0.2366(6) 0.7971(4) 0.9460(4) 0.0492(15) Uani 1 1 d .
H33 H 0.2068 0.8613 0.9463 0.059 Uiso 1 1 calc R
C34 C 0.2399(6) 0.7386(5) 1.0230(4) 0.0539(16) Uani 1 1 d .
H34 H 0.2128 0.7634 1.0752 0.065 Uiso 1 1 calc R
C28 C 0.8098(6) 0.9006(4) 0.6762(5) 0.0558(17) Uani 1 1 d .
H28 H 0.8181 0.9487 0.7070 0.067 Uiso 1 1 calc R
C14 C 0.9363(6) 0.6179(5) 1.0021(4) 0.0527(16) Uani 1 1 d .
H14 H 0.9700 0.6133 1.0562 0.063 Uiso 1 1 calc R
C20 C 1.0509(6) 0.4648(6) 0.6036(4) 0.0577(19) Uani 1 1 d .
H20 H 1.1098 0.4712 0.5629 0.069 Uiso 1 1 calc R
C15 C 1.0023(6) 0.6235(5) 0.9276(4) 0.0532(16) Uani 1 1 d .
H15 H 1.0800 0.6249 0.9303 0.064 Uiso 1 1 calc R
C27 C 0.8013(6) 0.9149(5) 0.5869(6) 0.062(2) Uani 1 1 d .
H27 H 0.8031 0.9727 0.5575 0.075 Uiso 1 1 calc R
C21 C 1.0425(6) 0.3768(5) 0.6374(5) 0.063(2) Uani 1 1 d .
H21 H 1.0962 0.3240 0.6200 0.075 Uiso 1 1 calc R
C22 C 0.9554(7) 0.3668(5) 0.6964(6) 0.064(2) Uani 1 1 d .
H22 H 0.9504 0.3074 0.7194 0.077 Uiso 1 1 calc R
Cl1 Cl 0.32192(18) 0.13800(11) 0.68840(11) 0.0571(4) Uani 1 1 d .
Cl7 Cl 0.6423(3) 0.08326(19) 0.8563(2) 0.1152(11) Uani 1 1 d .
Cl6 Cl 0.7037(3) 0.1831(4) 0.6987(3) 0.1591(18) Uani 1 1 d .
C52 C 0.6150(9) 0.1153(8) 0.7453(6) 0.096(3) Uani 1 1 d .
H52A H 0.6278 0.0594 0.7155 0.115 Uiso 1 1 calc R
H52B H 0.5339 0.1498 0.7382 0.115 Uiso 1 1 calc R
Cl4 Cl 0.0630(7) -0.0315(6) 0.7776(6) 0.263(3) Uiso 1 1 d .
Cl5 Cl 0.0157(8) 0.0533(6) 0.6108(6) 0.265(3) Uiso 1 1 d .
C51 C 0.1113(18) -0.0110(14) 0.6648(13) 0.182(7) Uiso 1 1 d .
H51A H 0.1775 0.0162 0.6632 0.218 Uiso 1 1 calc R
H51B H 0.1367 -0.0702 0.6399 0.218 Uiso 1 1 calc R
C50 C 0.184(2) 0.1498(15) 0.8954(15) 0.198(8) Uiso 1 1 d .
H50A H 0.2197 0.1138 0.8478 0.238 Uiso 1 1 calc R
H50B H 0.1988 0.2115 0.8856 0.238 Uiso 1 1 calc R
Cl3 Cl 0.0308(18) 0.1566(13) 0.9083(12) 0.525(10) Uiso 1 1 d .
Cl2 Cl 0.2311(12) 0.0972(9) 0.9882(9) 0.387(6) Uiso 1 1 d .

loop_
_atom_site_aniso_label
_atom_site_aniso_U_11
_atom_site_aniso_U_22
_atom_site_aniso_U_33
_atom_site_aniso_U_23
_atom_site_aniso_U_13
_atom_site_aniso_U_12
Ru1 0.0233(2) 0.0263(2) 0.0282(2) -0.00275(14) -0.00006(14) -0.00705(15)
P1 0.0226(6) 0.0319(6) 0.0287(6) -0.0032(5) 0.0005(5) -0.0076(5)
P2 0.0219(6) 0.0259(6) 0.0337(6) -0.0022(5) -0.0009(5) -0.0074(5)
O2 0.0343(19) 0.0327(18) 0.0336(18) 0.0014(14) -0.0021(15) -0.0111(15)
O1 0.047(2) 0.042(2) 0.0285(18) -0.0090(15) 0.0026(16) -0.0143(18)
N2 0.026(2) 0.031(2) 0.028(2) -0.0030(16) 0.0017(15) -0.0102(17)
N1 0.026(2) 0.029(2) 0.030(2) -0.0025(16) -0.0010(16) -0.0082(17)
C17 0.033(3) 0.033(3) 0.033(3) -0.002(2) -0.005(2) -0.009(2)
C31 0.024(2) 0.037(3) 0.036(3) -0.003(2) -0.0011(19) -0.013(2)
C6 0.034(3) 0.029(2) 0.035(3) -0.004(2) 0.002(2) -0.014(2)
C5 0.028(2) 0.032(2) 0.034(3) -0.004(2) -0.0005(19) -0.010(2)
C24 0.020(2) 0.040(3) 0.042(3) 0.006(2) 0.001(2) -0.007(2)
C43 0.023(2) 0.031(2) 0.036(3) 0.002(2) -0.0027(19) -0.0084(19)
C49 0.026(2) 0.040(3) 0.039(3) -0.005(2) 0.002(2) -0.009(2)
C10 0.030(3) 0.039(3) 0.028(2) -0.001(2) 0.0012(19) -0.013(2)
C37 0.033(3) 0.029(2) 0.031(2) -0.0010(19) -0.0003(19) -0.011(2)
C44 0.029(3) 0.043(3) 0.040(3) -0.008(2) 0.000(2) -0.004(2)
C11 0.036(3) 0.039(3) 0.025(2) 0.000(2) -0.001(2) -0.013(2)
C12 0.032(3) 0.035(3) 0.030(2) -0.001(2) -0.004(2) -0.004(2)
C13 0.046(3) 0.054(3) 0.031(3) -0.006(2) -0.009(2) -0.008(3)
C32 0.037(3) 0.038(3) 0.040(3) -0.004(2) 0.002(2) -0.011(2)
C18 0.025(2) 0.040(3) 0.035(3) -0.009(2) -0.006(2) -0.001(2)
C38 0.038(3) 0.036(3) 0.031(2) -0.002(2) -0.003(2) -0.016(2)
C9 0.051(3) 0.043(3) 0.031(3) -0.008(2) 0.001(2) -0.014(3)
C36 0.032(3) 0.041(3) 0.038(3) 0.001(2) -0.010(2) -0.010(2)
C29 0.040(3) 0.033(3) 0.060(4) -0.007(3) 0.008(3) -0.011(2)
C35 0.040(3) 0.062(4) 0.034(3) 0.002(3) -0.007(2) -0.015(3)
C7 0.047(3) 0.028(3) 0.046(3) -0.004(2) -0.002(2) -0.009(2)
C19 0.032(3) 0.060(4) 0.034(3) -0.009(3) 0.000(2) -0.006(3)
C45 0.040(3) 0.060(4) 0.035(3) -0.009(3) -0.002(2) -0.008(3)
C1 0.029(2) 0.038(3) 0.031(2) -0.003(2) -0.0070(19) -0.011(2)
C40 0.066(4) 0.035(3) 0.034(3) -0.005(2) 0.001(3) -0.019(3)
C47 0.030(3) 0.049(3) 0.052(3) 0.002(3) -0.006(2) 0.000(2)
C8 0.057(4) 0.041(3) 0.045(3) -0.016(3) 0.005(3) -0.015(3)
C42 0.035(3) 0.032(3) 0.052(3) 0.000(2) -0.006(2) -0.012(2)
C3 0.051(4) 0.040(3) 0.041(3) 0.008(2) -0.012(3) -0.011(3)
C39 0.054(4) 0.043(3) 0.033(3) -0.004(2) -0.003(2) -0.027(3)
C48 0.027(3) 0.047(3) 0.035(3) -0.003(2) -0.001(2) -0.007(2)
C41 0.045(3) 0.029(3) 0.052(3) -0.002(2) 0.003(3) -0.009(2)
C4 0.039(3) 0.028(3) 0.046(3) -0.001(2) -0.004(2) -0.009(2)
C46 0.036(3) 0.059(4) 0.042(3) 0.003(3) -0.010(2) -0.010(3)
C25 0.027(3) 0.057(4) 0.048(3) 0.012(3) -0.004(2) -0.016(3)
C30 0.065(4) 0.057(4) 0.032(3) -0.014(3) 0.006(3) -0.024(3)
O3 0.052(3) 0.043(2) 0.058(3) -0.025(2) 0.001(2) -0.009(2)
C2 0.047(3) 0.048(3) 0.032(3) 0.001(2) -0.007(2) -0.014(3)
C23 0.043(3) 0.041(3) 0.061(4) -0.003(3) -0.001(3) -0.003(3)
C16 0.031(3) 0.060(4) 0.040(3) -0.008(3) -0.003(2) -0.014(3)
C26 0.035(3) 0.068(4) 0.064(4) 0.033(4) -0.010(3) -0.016(3)
C33 0.050(4) 0.043(3) 0.053(4) -0.014(3) 0.005(3) -0.006(3)
C34 0.047(4) 0.075(5) 0.043(3) -0.017(3) 0.001(3) -0.017(3)
C28 0.041(3) 0.038(3) 0.085(5) -0.004(3) 0.009(3) -0.007(3)
C14 0.053(4) 0.064(4) 0.041(3) -0.010(3) -0.018(3) -0.010(3)
C20 0.033(3) 0.088(5) 0.046(3) -0.030(4) 0.001(3) 0.006(3)
C15 0.038(3) 0.069(4) 0.055(4) -0.012(3) -0.016(3) -0.013(3)
C27 0.032(3) 0.044(4) 0.104(6) 0.022(4) -0.006(3) -0.011(3)
C21 0.049(4) 0.063(5) 0.073(5) -0.034(4) -0.011(4) 0.005(3)
C22 0.057(4) 0.043(4) 0.088(6) -0.014(3) -0.017(4) 0.002(3)
Cl1 0.0808(12) 0.0415(8) 0.0519(9) -0.0119(7) 0.0003(8) -0.0181(8)
Cl7 0.160(3) 0.0731(15) 0.113(2) 0.0060(14) -0.048(2) -0.0277(17)
Cl6 0.098(2) 0.252(5) 0.108(3) 0.023(3) -0.0040(19) -0.028(3)
C52 0.069(6) 0.115(8) 0.092(7) -0.046(6) -0.009(5) 0.014(6)

loop_
_atom_type_symbol
_atom_type_description
_atom_type_scat_dispersion_real
_atom_type_scat_dispersion_imag
_atom_type_scat_source
C C 0.0033 0.0016 'International Tables Vol C Tables 4.2.6.8 and 6.1.1.4'
H H 0.0000 0.0000 'International Tables Vol C Tables 4.2.6.8 and 6.1.1.4'
O O 0.0106 0.0060 'International Tables Vol C Tables 4.2.6.8 and 6.1.1.4'
N N 0.0061 0.0033 'International Tables Vol C Tables 4.2.6.8 and 6.1.1.4'
P P 0.1023 0.0942 'International Tables Vol C Tables 4.2.6.8 and 6.1.1.4'
Cl Cl 0.1484 0.1585 'International Tables Vol C Tables 4.2.6.8 and 6.1.1.4'
Ru Ru -1.2594 0.8363 'International Tables Vol C Tables 4.2.6.8 and 6.1.1.4'

loop_
_geom_angle_atom_site_label_1
_geom_angle_atom_site_label_2
_geom_angle_atom_site_label_3
_geom_angle
P1 Ru1 P2 170.25(5)
O2 Ru1 P1 85.44(11)
O2 Ru1 P2 84.81(11)
O2 Ru1 N1 156.60(15)
N2 Ru1 P1 87.15(12)
N2 Ru1 P2 91.41(12)
N2 Ru1 O2 79.60(15)
N2 Ru1 N1 77.12(16)
N1 Ru1 P1 95.69(11)
N1 Ru1 P2 93.39(11)
C49 Ru1 P1 93.14(16)
C49 Ru1 P2 88.49(16)
C49 Ru1 O2 101.53(19)
C49 Ru1 N2 178.8(2)
C49 Ru1 N1 101.7(2)
C17 P1 Ru1 112.95(18)
C24 P1 Ru1 111.96(17)
C24 P1 C17 104.2(3)
C24 P1 C18 108.5(3)
C18 P1 Ru1 117.34(18)
C18 P1 C17 100.6(2)
C31 P2 Ru1 112.33(16)
C43 P2 Ru1 116.14(16)
C43 P2 C31 107.6(2)
C37 P2 Ru1 112.64(17)
C37 P2 C31 103.7(2)
C37 P2 C43 103.3(2)
C11 O2 Ru1 110.2(3)
C1 O1 C30 118.8(4)
C6 N2 Ru1 119.8(3)
C10 N2 Ru1 117.5(3)
C10 N2 C6 122.6(4)
C5 N1 Ru1 114.2(3)
C1 N1 Ru1 127.8(3)
C1 N1 C5 118.0(4)
C12 C17 P1 122.6(4)
C16 C17 P1 117.9(4)
C16 C17 C12 119.5(5)
C32 C31 P2 121.2(4)
C32 C31 C36 117.9(5)
C36 C31 P2 120.5(4)
N2 C6 C5 112.6(4)
N2 C6 C7 120.1(5)
C7 C6 C5 127.3(5)
N1 C5 C6 115.5(4)
C4 C5 N1 122.1(5)
C4 C5 C6 122.4(5)
C29 C24 P1 121.0(4)
C29 C24 C25 119.2(5)
C25 C24 P1 119.0(5)
C44 C43 P2 116.3(4)
C44 C43 C48 118.5(5)
C48 C43 P2 125.2(4)
O3 C49 Ru1 178.6(5)
N2 C10 C11 112.4(4)
N2 C10 C9 119.9(5)
C9 C10 C11 127.6(5)
C38 C37 P2 122.2(4)
C38 C37 C42 119.2(5)
C42 C37 P2 118.6(4)
C43 C44 H44 119.4
C43 C44 C45 121.2(5)
C45 C44 H44 119.4
O2 C11 C10 111.8(4)
O2 C11 H11 108.1
O2 C11 C12 113.4(4)
C10 C11 H11 108.1
C12 C11 C10 107.1(4)
C12 C11 H11 108.1
C17 C12 C11 122.5(4)
C13 C12 C17 117.6(5)
C13 C12 C11 119.9(5)
C12 C13 H13 119.0
C14 C13 C12 121.9(6)
C14 C13 H13 119.0
C31 C32 H32 119.4
C31 C32 C33 121.1(5)
C33 C32 H32 119.4
C19 C18 P1 124.1(5)
C23 C18 P1 116.9(4)
C23 C18 C19 118.9(5)
C37 C38 H38 120.2
C37 C38 C39 119.5(5)
C39 C38 H38 120.2
C10 C9 H9 121.0
C8 C9 C10 118.0(5)
C8 C9 H9 121.0
C31 C36 H36 119.4
C35 C36 C31 121.3(5)
C35 C36 H36 119.4
C24 C29 H29 119.9
C24 C29 C28 120.2(6)
C28 C29 H29 119.9
C36 C35 H35 120.0
C34 C35 C36 120.0(6)
C34 C35 H35 120.0
C6 C7 H7 121.2
C8 C7 C6 117.6(5)
C8 C7 H7 121.2
C18 C19 H19 120.0
C18 C19 C20 119.9(6)
C20 C19 H19 120.0
C44 C45 H45 120.1
C46 C45 C44 119.7(5)
C46 C45 H45 120.1
O1 C1 N1 113.9(4)
O1 C1 C2 123.7(5)
N1 C1 C2 122.3(5)
C39 C40 H40 119.9
C41 C40 H40 119.9
C41 C40 C39 120.1(5)
C48 C47 H47 119.1
C46 C47 H47 119.1
C46 C47 C48 121.7(6)
C9 C8 H8 119.1
C7 C8 C9 121.9(5)
C7 C8 H8 119.1
C37 C42 H42 120.2
C41 C42 C37 119.7(5)
C41 C42 H42 120.2
C4 C3 H3 119.8
C2 C3 H3 119.8
C2 C3 C4 120.4(5)
C38 C39 H39 119.8
C40 C39 C38 120.5(5)
C40 C39 H39 119.8
C43 C48 C47 119.6(5)
C43 C48 H48 120.2
C47 C48 H48 120.2
C40 C41 C42 120.9(6)
C40 C41 H41 119.6
C42 C41 H41 119.6
C5 C4 C3 118.6(5)
C5 C4 H4 120.7
C3 C4 H4 120.7
C45 C46 H46 120.4
C47 C46 C45 119.2(5)
C47 C46 H46 120.4
C24 C25 H25 120.2
C24 C25 C26 119.6(7)
C26 C25 H25 120.2
O1 C30 H30A 109.5
O1 C30 H30B 109.5
O1 C30 H30C 109.5
H30A C30 H30B 109.5
H30A C30 H30C 109.5
H30B C30 H30C 109.5
C1 C2 H2 120.8
C3 C2 C1 118.4(5)
C3 C2 H2 120.8
C18 C23 H23 119.7
C18 C23 C22 120.5(7)
C22 C23 H23 119.7
C17 C16 H16 119.4
C17 C16 C15 121.3(6)
C15 C16 H16 119.4
C25 C26 H26 119.9
C27 C26 C25 120.3(7)
C27 C26 H26 119.9
C32 C33 H33 120.1
C34 C33 C32 119.9(6)
C34 C33 H33 120.1
C35 C34 C33 119.7(6)
C35 C34 H34 120.1
C33 C34 H34 120.1
C29 C28 H28 119.8
C27 C28 C29 120.4(7)
C27 C28 H28 119.8
C13 C14 H14 119.7
C15 C14 C13 120.7(6)
C15 C14 H14 119.7
C19 C20 H20 119.9
C21 C20 C19 120.2(7)
C21 C20 H20 119.9
C16 C15 H15 120.5
C14 C15 C16 119.0(6)
C14 C15 H15 120.5
C26 C27 C28 120.3(6)
C26 C27 H27 119.9
C28 C27 H27 119.9
C20 C21 H21 119.9
C22 C21 C20 120.2(6)
C22 C21 H21 119.9
C23 C22 H22 119.9
C21 C22 C23 120.1(7)
C21 C22 H22 119.9
Cl7 C52 H52A 109.3
Cl7 C52 H52B 109.3
Cl6 C52 Cl7 111.5(6)
Cl6 C52 H52A 109.3
Cl6 C52 H52B 109.3
H52A C52 H52B 108.0
Cl4 C51 H51A 109.3
Cl4 C51 H51B 109.3
Cl5 C51 Cl4 111.4(13)
Cl5 C51 H51A 109.3
Cl5 C51 H51B 109.3
H51A C51 H51B 108.0
H50A C50 H50B 109.4
Cl3 C50 H50A 111.6
Cl3 C50 H50B 111.6
Cl2 C50 H50A 111.6
Cl2 C50 H50B 111.6
Cl2 C50 Cl3 100.9(14)

loop_
_geom_bond_atom_site_label_1
_geom_bond_atom_site_label_2
_geom_bond_distance
Ru1 P1 2.3364(13)
Ru1 P2 2.3941(13)
Ru1 O2 2.083(3)
Ru1 N2 2.039(4)
Ru1 N1 2.125(4)
Ru1 C49 1.870(5)
P1 C17 1.834(5)
P1 C24 1.819(5)
P1 C18 1.829(5)
P2 C31 1.834(5)
P2 C43 1.827(5)
P2 C37 1.822(5)
O2 C11 1.413(6)
O1 C1 1.335(6)
O1 C30 1.452(6)
N2 C6 1.361(6)
N2 C10 1.330(6)
N1 C5 1.383(6)
N1 C1 1.336(6)
C17 C12 1.405(7)
C17 C16 1.390(8)
C31 C32 1.385(7)
C31 C36 1.391(7)
C6 C5 1.477(7)
C6 C7 1.383(7)
C5 C4 1.378(7)
C24 C29 1.383(8)
C24 C25 1.395(8)
C43 C44 1.388(7)
C43 C48 1.393(7)
C49 O3 1.148(7)
C10 C11 1.538(7)
C10 C9 1.391(7)
C37 C38 1.390(7)
C37 C42 1.405(7)
C44 H44 0.9300
C44 C45 1.392(8)
C11 H11 0.9800
C11 C12 1.522(7)
C12 C13 1.399(7)
C13 H13 0.9300
C13 C14 1.372(9)
C32 H32 0.9300
C32 C33 1.387(8)
C18 C19 1.390(8)
C18 C23 1.390(8)
C38 H38 0.9300
C38 C39 1.412(7)
C9 H9 0.9300
C9 C8 1.389(9)
C36 H36 0.9300
C36 C35 1.381(8)
C29 H29 0.9300
C29 C28 1.395(9)
C35 H35 0.9300
C35 C34 1.377(10)
C7 H7 0.9300
C7 C8 1.382(8)
C19 H19 0.9300
C19 C20 1.394(9)
C45 H45 0.9300
C45 C46 1.386(8)
C1 C2 1.416(8)
C40 H40 0.9300
C40 C39 1.370(9)
C40 C41 1.369(9)
C47 H47 0.9300
C47 C48 1.394(8)
C47 C46 1.364(9)
C8 H8 0.9300
C42 H42 0.9300
C42 C41 1.394(7)
C3 H3 0.9300
C3 C4 1.392(8)
C3 C2 1.366(9)
C39 H39 0.9300
C48 H48 0.9300
C41 H41 0.9300
C4 H4 0.9300
C46 H46 0.9300
C25 H25 0.9300
C25 C26 1.409(8)
C30 H30A 0.9600
C30 H30B 0.9600
C30 H30C 0.9600
C2 H2 0.9300
C23 H23 0.9300
C23 C22 1.392(9)
C16 H16 0.9300
C16 C15 1.396(8)
C26 H26 0.9300
C26 C27 1.365(11)
C33 H33 0.9300
C33 C34 1.384(9)
C34 H34 0.9300
C28 H28 0.9300
C28 C27 1.372(11)
C14 H14 0.9300
C14 C15 1.362(10)
C20 H20 0.9300
C20 C21 1.381(11)
C15 H15 0.9300
C27 H27 0.9300
C21 H21 0.9300
C21 C22 1.365(11)
C22 H22 0.9300
Cl7 C52 1.744(10)
Cl6 C52 1.717(12)
C52 H52A 0.9700
C52 H52B 0.9700
Cl4 C51 1.82(2)
Cl5 C51 1.497(19)
C51 H51A 0.9700
C51 H51B 0.9700
C50 H50A 0.9700
C50 H50B 0.9700
C50 Cl3 1.80(2)
C50 Cl2 1.60(2)

loop_
_geom_torsion_atom_site_label_1
_geom_torsion_atom_site_label_2
_geom_torsion_atom_site_label_3
_geom_torsion_atom_site_label_4
_geom_torsion
Ru1 P1 C17 C12 -1.3(5)
Ru1 P1 C17 C16 178.7(4)
Ru1 P1 C24 C29 97.1(4)
Ru1 P1 C24 C25 -72.7(4)
Ru1 P1 C18 C19 134.8(4)
Ru1 P1 C18 C23 -48.7(5)
Ru1 P2 C31 C32 77.6(4)
Ru1 P2 C31 C36 -96.0(4)
Ru1 P2 C43 C44 50.5(5)
Ru1 P2 C43 C48 -130.3(4)
Ru1 P2 C37 C38 -148.3(4)
Ru1 P2 C37 C42 32.2(5)
Ru1 O2 C11 C10 31.9(5)
Ru1 O2 C11 C12 -89.4(4)
Ru1 N2 C6 C5 -5.6(6)
Ru1 N2 C6 C7 175.3(4)
Ru1 N2 C10 C11 8.3(5)
Ru1 N2 C10 C9 -176.5(4)
Ru1 N1 C5 C6 7.0(5)
Ru1 N1 C5 C4 -175.6(4)
Ru1 N1 C1 O1 -3.8(6)
Ru1 N1 C1 C2 177.1(4)
P1 C17 C12 C11 -1.5(7)
P1 C17 C12 C13 178.3(4)
P1 C17 C16 C15 179.8(5)
P1 C24 C29 C28 -172.5(5)
P1 C24 C25 C26 171.1(4)
P1 C18 C19 C20 177.4(4)
P1 C18 C23 C22 -176.4(5)
P2 C31 C32 C33 -175.6(5)
P2 C31 C36 C35 175.8(4)
P2 C43 C44 C45 -179.8(5)
P2 C43 C48 C47 179.1(4)
P2 C37 C38 C39 178.0(4)
P2 C37 C42 C41 -179.2(4)
O2 C11 C12 C17 47.8(7)
O2 C11 C12 C13 -132.0(5)
O1 C1 C2 C3 -179.2(5)
N2 C6 C5 N1 -1.3(6)
N2 C6 C5 C4 -178.6(5)
N2 C6 C7 C8 1.2(8)
N2 C10 C11 O2 -27.0(6)
N2 C10 C11 C12 97.8(5)
N2 C10 C9 C8 1.0(8)
N1 C5 C4 C3 -2.6(8)
N1 C1 C2 C3 -0.1(9)
C17 P1 C24 C29 -25.3(5)
C17 P1 C24 C25 164.9(4)
C17 P1 C18 C19 -102.3(5)
C17 P1 C18 C23 74.2(5)
C17 C12 C13 C14 1.7(9)
C17 C16 C15 C14 2.1(10)
C31 P2 C43 C44 177.3(4)
C31 P2 C43 C48 -3.5(5)
C31 P2 C37 C38 90.0(5)
C31 P2 C37 C42 -89.5(5)
C31 C32 C33 C34 1.1(10)
C31 C36 C35 C34 -1.4(9)
C6 N2 C10 C11 -174.4(4)
C6 N2 C10 C9 0.8(7)
C6 C5 C4 C3 174.6(5)
C6 C7 C8 C9 0.7(9)
C5 N1 C1 O1 175.6(4)
C5 N1 C1 C2 -3.5(7)
C5 C6 C7 C8 -177.7(5)
C24 P1 C17 C12 120.4(5)
C24 P1 C17 C16 -59.6(5)
C24 P1 C18 C19 6.7(5)
C24 P1 C18 C23 -176.8(5)
C24 C29 C28 C27 2.5(9)
C24 C25 C26 C27 0.8(9)
C43 P2 C31 C32 -51.5(5)
C43 P2 C31 C36 135.0(4)
C43 P2 C37 C38 -22.2(5)
C43 P2 C37 C42 158.3(4)
C43 C44 C45 C46 -0.1(9)
C10 N2 C6 C5 177.1(4)
C10 N2 C6 C7 -1.9(7)
C10 C11 C12 C17 -76.1(6)
C10 C11 C12 C13 104.1(6)
C10 C9 C8 C7 -1.8(9)
C37 P2 C31 C32 -160.5(4)
C37 P2 C31 C36 26.0(5)
C37 P2 C43 C44 -73.4(4)
C37 P2 C43 C48 105.9(5)
C37 C38 C39 C40 1.7(8)
C37 C42 C41 C40 0.8(9)
C44 C43 C48 C47 -1.7(8)
C44 C45 C46 C47 0.0(10)
C11 C10 C9 C8 175.5(5)
C11 C12 C13 C14 -178.5(6)
C12 C17 C16 C15 -0.2(9)
C12 C13 C14 C15 0.2(10)
C13 C14 C15 C16 -2.2(11)
C32 C31 C36 C35 2.1(8)
C32 C33 C34 C35 -0.4(10)
C18 P1 C17 C12 -127.2(5)
C18 P1 C17 C16 52.8(5)
C18 P1 C24 C29 -131.8(5)
C18 P1 C24 C25 58.4(5)
C18 C19 C20 C21 -1.5(9)
C18 C23 C22 C21 -1.0(11)
C38 C37 C42 C41 1.3(8)
C9 C10 C11 O2 158.2(5)
C9 C10 C11 C12 -77.0(6)
C36 C31 C32 C33 -1.9(8)
C36 C35 C34 C33 0.6(10)
C29 C24 C25 C26 1.1(8)
C29 C28 C27 C26 -0.6(10)
C7 C6 C5 N1 177.7(5)
C7 C6 C5 C4 0.3(9)
C19 C18 C23 C22 0.3(9)
C19 C20 C21 C22 0.8(11)
C1 N1 C5 C6 -172.4(4)
C1 N1 C5 C4 4.9(7)
C42 C37 C38 C39 -2.5(8)
C39 C40 C41 C42 -1.7(9)
C48 C43 C44 C45 1.0(8)
C48 C47 C46 C45 -0.8(10)
C41 C40 C39 C38 0.5(9)
C4 C3 C2 C1 2.6(9)
C46 C47 C48 C43 1.7(9)
C25 C24 C29 C28 -2.7(8)
C25 C26 C27 C28 -1.0(10)
C30 O1 C1 N1 -177.4(5)
C30 O1 C1 C2 1.7(8)
C2 C3 C4 C5 -1.2(9)
C23 C18 C19 C20 0.9(8)
C16 C17 C12 C11 178.5(5)
C16 C17 C12 C13 -1.7(8)
C20 C21 C22 C23 0.5(11)
